data_1546504
loop_
_publ_author_name
'Chadwick, Fredrick M.'
'McKay, Alasdair I.'
'Martinez-Martinez, Antonio J.'
'Rees, Nick'
'Kraemer, Tobias'
'Macgregor, Stuart Alan'
'Weller, Andrew'

_publ_section_title
;
 Solid--State Molecular Organometallic Chemistry. Single--Crystal to
 Single--Crystal Reactivity and Catalysis with Light Hydrocarbon
 Substrates.
;
_journal_name_full 'Chem. Sci.'
_journal_paper_doi 10.1039/C7SC01491K
_journal_year 2017
_chemical_compound_source SYN
_chemical_formula_moiety 'C32 H12 B1 F24, C29 H54 P2 Rh1'
_chemical_formula_sum 'C61 H66 B F24 P2 Rh'
_chemical_formula_weight 1430.81
_chemical_melting_point ?
_space_group_IT_number 2
_symmetry_cell_setting triclinic
_symmetry_space_group_name_Hall '-P 1'
_symmetry_space_group_name_H-M 'P -1'
_atom_sites_solution_hydrogens difmap
_atom_sites_solution_primary direct
_audit_creation_date 2016-10-31
_audit_creation_method CRYSTALS_ver_14.61
_audit_update_record
;
2017-03-23 deposited with the CCDC.
2017-07-06 downloaded from the CCDC.
;
_cell_angle_alpha 91.256(4)
_cell_angle_beta 90.745(4)
_cell_angle_gamma 96.863(4)
_cell_formula_units_Z 2
_cell_length_a 12.7894(7)
_cell_length_b 12.8961(7)
_cell_length_c 19.8711(8)
_cell_measurement_reflns_used 12342
_cell_measurement_temperature 150
_cell_measurement_theta_max 76
_cell_measurement_theta_min 3
_cell_volume 3252.7(3)
_computing_cell_refinement 'CrysAlisPro, (Agilent, 2011)'
_computing_data_collection 'SuperNova, (Oxford Diffraction, 2010)'
_computing_data_reduction 'CrysAlisPro, (Agilent, 2011)'
_computing_molecular_graphics 'CAMERON (Watkin et al., 1996)'
_computing_publication_material 'CRYSTALS (Betteridge et al., 2003)'
_computing_structure_refinement 'CRYSTALS (Betteridge et al., 2003)'
_computing_structure_solution 'SIR92 (Altomare et al., 1994)'
_diffrn_ambient_temperature 150
_diffrn_measured_fraction_theta_full 0.995
_diffrn_measured_fraction_theta_max 0.941
_diffrn_measurement_device Area
_diffrn_measurement_device_type 'Oxford Diffraction SuperNova'
_diffrn_measurement_method \w
_diffrn_radiation_monochromator graphite
_diffrn_radiation_type 'Cu K\a'
_diffrn_radiation_wavelength 1.54180
_diffrn_reflns_av_R_equivalents 0.054
_diffrn_reflns_limit_h_max 12
_diffrn_reflns_limit_h_min -16
_diffrn_reflns_limit_k_max 15
_diffrn_reflns_limit_k_min -12
_diffrn_reflns_limit_l_max 24
_diffrn_reflns_limit_l_min -24
_diffrn_reflns_number 27129
_diffrn_reflns_theta_full 45.208
_diffrn_reflns_theta_max 76.624
_diffrn_reflns_theta_min 3.481
_diffrn_standards_number 0
_exptl_absorpt_coefficient_mu 3.540
_exptl_absorpt_correction_T_max 0.49
_exptl_absorpt_correction_T_min 0.20
_exptl_absorpt_correction_type multi-scan
_exptl_absorpt_process_details 'CrysAlisPro, (Agilent, 2011)'
_exptl_crystal_colour orange
_exptl_crystal_density_diffrn 1.461
_exptl_crystal_density_meas ?
_exptl_crystal_density_method 'not measured'
_exptl_crystal_description block
_exptl_crystal_F_000 1456.000
_exptl_crystal_size_max 0.300
_exptl_crystal_size_mid 0.200
_exptl_crystal_size_min 0.200
_refine_diff_density_max 3.94
_refine_diff_density_min -1.57
_refine_ls_extinction_method None
_refine_ls_goodness_of_fit_ref 0.9616
_refine_ls_hydrogen_treatment constr
_refine_ls_matrix_type full
_refine_ls_number_parameters 1052
_refine_ls_number_reflns 12838
_refine_ls_number_restraints 1978
_refine_ls_R_factor_all 0.1525
_refine_ls_R_factor_gt 0.1277
_refine_ls_shift/su_max 0.0083758
_refine_ls_shift/su_mean 0.0008446
_refine_ls_structure_factor_coef Fsqd
_refine_ls_weighting_details
;
 Method, part 1, Chebychev polynomial, (Watkin, 1994, Prince, 1982) 
 [weight] = 1.0/[A~0~*T~0~(x)+A~1~*T~1~(x) ... +A~n-1~]*T~n-1~(x)] 
 where A~i~ are the Chebychev coefficients listed below and x= Fcalc/Fmax 
 Method = Robust Weighting (Prince, 1982) 
 W = [weight] * [1-(deltaF/6*sigmaF)^2^]^2^ 
 A~i~ are: 
 0.428E+04 0.715E+04 0.430E+04 0.171E+04 359. 
;
_refine_ls_weighting_scheme calc
_refine_ls_wR_factor_all 0.3806
_refine_ls_wR_factor_gt 0.3264
_refine_ls_wR_factor_ref 0.3806
_reflns_limit_h_max 16
_reflns_limit_h_min -16
_reflns_limit_k_max 15
_reflns_limit_k_min -15
_reflns_limit_l_max 24
_reflns_limit_l_min 0
_reflns_number_gt 9232
_reflns_number_total 12893
_reflns_threshold_expression I>2.0\s(I)
_oxford_diffrn_Wilson_B_factor 3.71
_oxford_diffrn_Wilson_scale 0.25
_oxford_refine_ls_r_factor_ref 0.1525
_oxford_refine_ls_scale 2.38(4)
_oxford_reflns_number_all 12838
_oxford_reflns_threshold_expression_ref I>-3.0\s(I)
_oxford_structure_analysis_title 'C:\Users\ASWGroup\Contacts\Deskt At 11:26 on'
_cod_data_source_file c7sc01491k3.cif
_cod_data_source_block 1propene
_cod_depositor_comments
;
The following automatic conversions were performed:

'_chemical_melting_point' value 'not measured' was changed to '?' -
the value is undefined or not given.

'_exptl_crystal_density_meas' value 'not measured' was changed to '?'
- the value is perceived as not measured.

Automatic conversion script
Id: cif_fix_values 4973 2017-02-22 13:04:09Z antanas 
;
_cod_original_cell_volume 3252.74(13)
_cod_original_sg_symbol_H-M 'P -1 '
_cod_original_formula_sum 'C61 H66 B1 F24 P2 Rh1'
_cod_database_code 1546504

loop_
_symmetry_equiv_pos_as_xyz
x,y,z
-x,-y,-z

loop_
_atom_site_label
_atom_site_type_symbol
_atom_site_fract_x
_atom_site_fract_y
_atom_site_fract_z
_atom_site_U_iso_or_equiv
_atom_site_occupancy
_atom_site_adp_type
_atom_site_refinement_flags_posn
_atom_site_refinement_flags_adp
_atom_site_refinement_flags_occupancy
_atom_site_disorder_assembly
_atom_site_disorder_group
C4 C 0.2384(8) -0.1949(8) 0.4076(6) 0.0530 1.0000 Uani . . . . .
C5 C 0.1467(10) -0.1301(11) 0.3923(6) 0.0666 1.0000 Uani . . . . .
C6 C 0.0877(11) -0.1102(13) 0.4583(7) 0.0795 1.0000 Uani . . . . .
C7 C 0.1627(13) -0.0552(12) 0.5090(7) 0.0778 1.0000 Uani . . . . .
C8 C 0.2585(11) -0.1103(12) 0.5234(6) 0.0707 1.0000 Uani . . . . .
C9 C 0.3133(10) -0.1383(9) 0.4577(6) 0.0634 1.0000 Uani . . . . .
C10 C 0.4020(10) -0.3172(10) 0.3583(6) 0.0645 1.0000 Uani . U . . .
C11 C 0.4684(12) -0.3489(12) 0.2997(7) 0.0760 1.0000 Uani . U . . .
C12 C 0.5494(12) -0.4195(13) 0.3258(9) 0.0870 1.0000 Uani . U . . .
C13 C 0.4984(12) -0.5100(12) 0.3601(9) 0.0877 1.0000 Uani . U . . .
C14 C 0.4331(14) -0.4798(14) 0.4171(10) 0.1010 1.0000 Uani . U . . .
C15 C 0.3504(13) -0.4115(14) 0.3937(10) 0.0991 1.0000 Uani . U . . .
C16 C 0.3749(8) -0.1171(7) 0.2957(6) 0.0552 1.0000 Uani . . . . .
C17 C 0.3849(9) -0.126(1) 0.2183(7) 0.0637 1.0000 Uani . . . . .
C18 C 0.3072(8) -0.2614(8) 0.1021(5) 0.0490 1.0000 Uani . . . . .
C19 C 0.3689(10) -0.1883(10) 0.0555(6) 0.0622 1.0000 Uani . . . . .
C20 C 0.3923(10) -0.2430(10) -0.0097(6) 0.0651 1.0000 Uani . . . . .
C21 C 0.4475(12) -0.3391(12) 0.0013(7) 0.0792 1.0000 Uani . . . . .
C22 C 0.3847(11) -0.4136(10) 0.0490(7) 0.0692 1.0000 Uani . . . . .
C23 C 0.3668(11) -0.3557(10) 0.1166(6) 0.0687 1.0000 Uani . . . . .
C24 C 0.1845(10) -0.1007(10) 0.1508(6) 0.0643 1.0000 Uani . U . . .
C25 C 0.0871(14) -0.1482(14) 0.1199(10) 0.1060 1.0000 Uani . U . . .
C26 C 0.0158(14) -0.0674(14) 0.0931(10) 0.1049 1.0000 Uani . U . . .
C27 C -0.0113(10) 0.0029(12) 0.1486(8) 0.0798 1.0000 Uani . U . . .
C28 C 0.0857(13) 0.0538(13) 0.1801(9) 0.0880 1.0000 Uani . U . . .
C29 C 0.1556(13) -0.0278(12) 0.2078(7) 0.0804 1.0000 Uani . U . . .
C30 C 0.6057(8) 0.2382(7) 0.2610(5) 0.0491 1.0000 Uani . . . . .
C31 C 0.5676(8) 0.2116(8) 0.3238(6) 0.0518 1.0000 Uani . . . . .
C32 C 0.4603(7) 0.2037(7) 0.3389(4) 0.0714 1.0000 Uani D . . . .
C33 C 0.3882(9) 0.2238(9) 0.2886(7) 0.0649 1.0000 Uani . . . . .
C34 C 0.4234(7) 0.2510(10) 0.2270(5) 0.0818 1.0000 Uani D . . . .
C35 C 0.5310(8) 0.2575(8) 0.2114(6) 0.0527 1.0000 Uani . . . . .
C36 C 0.4236(4) 0.1738(4) 0.4106(3) 0.0808 1.0000 Uani D . . . .
C37 C 0.3509(4) 0.2744(6) 0.1722(3) 0.0958 1.0000 Uani D . . . .
C38 C 0.7730(8) 0.3132(7) 0.1835(5) 0.0474 1.0000 Uani . . . . .
C39 C 0.7372(8) 0.4081(7) 0.1744(5) 0.0464 1.0000 Uani . . . . .
C40 C 0.7792(7) 0.4763(5) 0.1266(5) 0.0608 1.0000 Uani D . . . .
C41 C 0.8598(9) 0.4524(8) 0.0857(6) 0.0539 1.0000 Uani . . . . .
C42 C 0.8982(6) 0.3577(6) 0.0954(4) 0.0613 1.0000 Uani D . . . .
C43 C 0.8548(7) 0.2897(7) 0.1422(5) 0.0463 1.0000 Uani . . . . .
C44 C 0.7397(5) 0.5828(4) 0.1194(3) 0.0747 1.0000 Uani D . . . .
C45 C 0.9893(4) 0.3316(4) 0.0522(3) 0.0730 1.0000 Uani D . . . .
C46 C 0.7341(8) 0.1103(7) 0.2239(5) 0.0490 1.0000 Uani . . . . .
C47 C 0.7099(8) 0.0717(7) 0.1582(6) 0.0531 1.0000 Uani . . . . .
C48 C 0.7056(7) -0.0339(6) 0.1411(3) 0.0657 1.0000 Uani D . . . .
C49 C 0.7210(9) -0.1053(8) 0.1897(7) 0.0615 1.0000 Uani . . . . .
C50 C 0.7412(10) -0.0705(7) 0.2544(5) 0.0825 1.0000 Uani D . . . .
C51 C 0.7493(8) 0.0366(8) 0.2718(6) 0.0548 1.0000 Uani . . . . .
C52 C 0.6855(4) -0.0658(4) 0.0658(3) 0.0772 1.0000 Uani D . . . .
C53 C 0.7603(7) -0.1404(4) 0.3070(3) 0.0982 1.0000 Uani D . . . .
C54 C 0.8082(8) 0.2753(7) 0.3077(5) 0.0484 1.0000 Uani . . . . .
C55 C 0.9058(8) 0.2382(9) 0.3201(5) 0.0535 1.0000 Uani . . . . .
C56 C 0.9748(5) 0.2787(7) 0.3701(5) 0.0640 1.0000 Uani D . . . .
C57 C 0.9511(9) 0.3595(10) 0.4115(6) 0.0610 1.0000 Uani . . . . .
C58 C 0.8555(7) 0.3984(6) 0.4009(4) 0.0622 1.0000 Uani D . . . .
C59 C 0.7880(8) 0.3588(8) 0.3500(5) 0.0494 1.0000 Uani . . . . .
C60 C 1.0789(4) 0.2391(5) 0.3779(3) 0.0754 1.0000 Uani D . . . .
C61 C 0.8314(4) 0.4908(4) 0.4464(3) 0.0753 1.0000 Uani D . . . .
Rh1 Rh 0.18437(6) -0.31496(6) 0.25261(5) 0.0542 1.0000 Uani . U . . .
P2 P 0.2644(2) -0.2010(2) 0.18109(14) 0.0483 1.0000 Uani . . . . .
P1 P 0.2991(2) -0.2360(2) 0.32909(14) 0.0492 1.0000 Uani . . . . .
B1 B 0.7301(8) 0.2346(9) 0.2436(6) 0.0458 1.0000 Uani . . . . .
C300 C 0.0847(19) -0.4100(18) 0.3263(12) 0.0634 0.486(16) Uani D U P 1 1
C200 C 0.103(2) -0.4647(18) 0.2768(10) 0.0653 0.486(16) Uani D U P 1 1
C101 C 0.050(2) -0.436(2) 0.2884(11) 0.0705 0.514(16) Uani D U P 1 2
C201 C 0.0325(18) -0.3955(19) 0.2271(9) 0.0677 0.514(16) Uani D U P 1 2
C100 C 0.078(2) -0.458(2) 0.2104(11) 0.0717 0.486(16) Uani D U P 1 1
C301 C 0.0762(18) -0.4061(18) 0.1725(10) 0.0642 0.514(16) Uani D U P 1 2
H41 H 0.2072 -0.2589 0.4293 0.0700 1.0000 Uiso R . . . .
H51 H 0.1743 -0.0643 0.3727 0.0851 1.0000 Uiso R . . . .
H52 H 0.0977 -0.1690 0.3608 0.0849 1.0000 Uiso R . . . .
H61 H 0.0592 -0.1765 0.4766 0.0929 1.0000 Uiso R . . . .
H62 H 0.0312 -0.0693 0.4483 0.0931 1.0000 Uiso R . . . .
H72 H 0.1250 -0.0499 0.5507 0.0950 1.0000 Uiso R . . . .
H71 H 0.1868 0.0143 0.4928 0.0951 1.0000 Uiso R . . . .
H81 H 0.3078 -0.0671 0.5530 0.0881 1.0000 Uiso R . . . .
H82 H 0.2351 -0.1757 0.5451 0.0882 1.0000 Uiso R . . . .
H92 H 0.3688 -0.1805 0.4682 0.0792 1.0000 Uiso R . . . .
H91 H 0.3433 -0.0734 0.4380 0.0790 1.0000 Uiso R . . . .
H101 H 0.4495 -0.2781 0.3915 0.0730 1.0000 Uiso R . . . .
H112 H 0.5024 -0.2879 0.2773 0.1011 1.0000 Uiso R . . . .
H111 H 0.4208 -0.3905 0.2683 0.1010 1.0000 Uiso R . . . .
H121 H 0.5960 -0.3793 0.3582 0.1112 1.0000 Uiso R . . . .
H122 H 0.5901 -0.4409 0.2884 0.1111 1.0000 Uiso R . . . .
H131 H 0.5507 -0.5522 0.3761 0.1120 1.0000 Uiso R . . . .
H132 H 0.4511 -0.5495 0.3280 0.1121 1.0000 Uiso R . . . .
H141 H 0.4010 -0.5404 0.4402 0.1292 1.0000 Uiso R . . . .
H142 H 0.4788 -0.4356 0.4481 0.1292 1.0000 Uiso R . . . .
H152 H 0.3049 -0.3927 0.4295 0.1491 1.0000 Uiso R . . . .
H151 H 0.3094 -0.4530 0.3591 0.1491 1.0000 Uiso R . . . .
H161 H 0.4446 -0.1062 0.3163 0.0663 1.0000 Uiso R . . . .
H162 H 0.3375 -0.0572 0.3062 0.0662 1.0000 Uiso R . . . .
H172 H 0.4450 -0.1631 0.2089 0.0762 1.0000 Uiso R . . . .
H171 H 0.3949 -0.0568 0.1996 0.0762 1.0000 Uiso R . . . .
H181 H 0.2431 -0.2890 0.0768 0.0599 1.0000 Uiso R . . . .
H192 H 0.4351 -0.1637 0.0780 0.0802 1.0000 Uiso R . . . .
H191 H 0.3314 -0.1287 0.0463 0.0802 1.0000 Uiso R . . . .
H201 H 0.4358 -0.1948 -0.0376 0.0801 1.0000 Uiso R . . . .
H202 H 0.3255 -0.2652 -0.0322 0.0800 1.0000 Uiso R . . . .
H211 H 0.5163 -0.3169 0.0216 0.0961 1.0000 Uiso R . . . .
H212 H 0.4557 -0.3750 -0.0414 0.0961 1.0000 Uiso R . . . .
H222 H 0.4225 -0.4727 0.0572 0.0881 1.0000 Uiso R . . . .
H221 H 0.3171 -0.4374 0.0283 0.0881 1.0000 Uiso R . . . .
H231 H 0.4344 -0.3297 0.1368 0.0881 1.0000 Uiso R . . . .
H232 H 0.3272 -0.4038 0.1465 0.0879 1.0000 Uiso R . . . .
H241 H 0.2228 -0.0578 0.1166 0.0752 1.0000 Uiso R . . . .
H251 H 0.0480 -0.1865 0.1546 0.1641 1.0000 Uiso R . . . .
H252 H 0.1027 -0.1954 0.0840 0.1641 1.0000 Uiso R . . . .
H262 H -0.0483 -0.1028 0.0729 0.1621 1.0000 Uiso R . . . .
H261 H 0.0561 -0.0266 0.0598 0.1620 1.0000 Uiso R . . . .
H271 H -0.0530 -0.0374 0.1814 0.0961 1.0000 Uiso R . . . .
H272 H -0.0506 0.0551 0.1301 0.0961 1.0000 Uiso R . . . .
H281 H 0.0666 0.0987 0.2165 0.1222 1.0000 Uiso R . . . .
H282 H 0.1251 0.0954 0.1470 0.1222 1.0000 Uiso R . . . .
H291 H 0.2189 0.0085 0.2288 0.1101 1.0000 Uiso R . . . .
H292 H 0.1159 -0.0703 0.2408 0.1100 1.0000 Uiso R . . . .
H311 H 0.6144 0.1983 0.3580 0.0631 1.0000 Uiso R . . . .
H331 H 0.3160 0.2178 0.2974 0.0782 1.0000 Uiso R . . . .
H351 H 0.5536 0.2748 0.1685 0.0672 1.0000 Uiso R . . . .
H391 H 0.6829 0.4268 0.2012 0.0571 1.0000 Uiso R . . . .
H411 H 0.8859 0.4972 0.0519 0.0681 1.0000 Uiso R . . . .
H431 H 0.8815 0.2261 0.1468 0.0570 1.0000 Uiso R . . . .
H471 H 0.6980 0.1184 0.1246 0.0661 1.0000 Uiso R . . . .
H491 H 0.7183 -0.1758 0.1781 0.0782 1.0000 Uiso R . . . .
H511 H 0.7649 0.0580 0.3163 0.0699 1.0000 Uiso R . . . .
H551 H 0.9236 0.1831 0.2934 0.0641 1.0000 Uiso R . . . .
H571 H 0.9958 0.3848 0.4467 0.0722 1.0000 Uiso R . . . .
H591 H 0.7252 0.3871 0.3439 0.0580 1.0000 Uiso R . . . .
H2001 H 0.1423 -0.5232 0.2868 0.1100 0.486(16) Uiso R . P 1 1
H2011 H -0.0252 -0.3531 0.2203 0.1360 0.514(16) Uiso R . P 1 2
H3011 H 0.1347 -0.4442 0.1780 0.1433 0.514(16) Uiso R . P 1 2
H3012 H 0.0577 -0.3841 0.1291 0.1433 0.514(16) Uiso R . P 1 2
H1011 H 0.0000 -0.4113 0.3181 0.1529 0.514(16) Uiso R . P 1 2
H1012 H 0.0453 -0.5096 0.2900 0.1529 0.514(16) Uiso R . P 1 2
H1013 H 0.1187 -0.4058 0.3016 0.1529 0.514(16) Uiso R . P 1 2
H3002 H 0.1137 -0.4175 0.3699 0.0992 0.486(16) Uiso R . P 1 1
H3001 H 0.0451 -0.3538 0.3177 0.0992 0.486(16) Uiso R . P 1 1
H1003 H 0.0967 -0.5136 0.1828 0.1227 0.486(16) Uiso R . P 1 1
H1002 H 0.0032 -0.4619 0.2122 0.1227 0.486(16) Uiso R . P 1 1
H1001 H 0.1054 -0.3931 0.1921 0.1227 0.486(16) Uiso R . P 1 1
F220 F 0.8767(9) 0.4872(8) 0.5062(4) 0.0787 0.5000 Uani D . . 7 2
F221 F 0.8393(10) 0.4680(7) 0.5106(4) 0.0723 0.5000 Uani D . . 7 1
F240 F 0.8665(10) 0.5809(6) 0.4194(5) 0.0950 0.5000 Uani D . . 7 2
F241 F 0.8983(8) 0.5754(6) 0.4352(5) 0.0809 0.5000 Uani D . . 7 1
F230 F 0.7282(6) 0.4886(8) 0.4550(6) 0.0780 0.5000 Uani D . . 7 2
F231 F 0.7347(6) 0.5137(8) 0.4347(5) 0.0886 0.5000 Uani D . . 7 1
F190 F 1.1565(6) 0.3000(10) 0.3496(8) 0.0874 0.532(18) Uani D . P 6 2
F191 F 1.1388(8) 0.2554(14) 0.3244(6) 0.0778 0.468(18) Uani D . P 6 1
F210 F 1.1077(8) 0.2317(14) 0.4420(4) 0.0769 0.532(18) Uani D . P 6 2
F211 F 1.1352(8) 0.2838(12) 0.4297(7) 0.0907 0.468(18) Uani D . P 6 1
F200 F 1.0704(7) 0.1369(7) 0.3879(10) 0.0788 0.468(18) Uani D . P 6 1
F201 F 1.0805(8) 0.1445(8) 0.3504(8) 0.0880 0.532(18) Uani D . P 6 2
F180 F 0.6817(11) -0.1595(14) 0.3534(8) 0.1097 0.60(3) Uani D . P 4 2
F181 F 0.715(2) -0.1227(15) 0.3679(6) 0.1053 0.40(3) Uani D . P 4 1
F160 F 0.8468(12) -0.1111(10) 0.3476(8) 0.1057 0.60(3) Uani D . P 4 2
F161 F 0.8638(8) -0.1435(18) 0.3253(12) 0.1059 0.40(3) Uani D . P 4 1
F170 F 0.7763(18) -0.2397(7) 0.2871(5) 0.1014 0.60(3) Uani D . P 4 2
F171 F 0.726(2) -0.2441(7) 0.2948(7) 0.0988 0.40(3) Uani D . P 4 1
F150 F 0.6599(9) -0.1697(5) 0.0600(4) 0.0851 0.5000 Uani D . . 5 1
F151 F 0.6944(10) -0.1677(5) 0.0569(4) 0.0892 0.5000 Uani D . . 5 2
F140 F 0.7726(6) -0.0379(9) 0.0307(4) 0.0808 0.5000 Uani D . . 5 1
F141 F 0.7564(8) -0.0097(8) 0.0277(4) 0.0754 0.5000 Uani D . . 5 2
F130 F 0.5886(6) -0.0478(9) 0.0474(4) 0.0743 0.5000 Uani D . . 5 2
F131 F 0.6063(7) -0.0179(8) 0.0413(4) 0.0725 0.5000 Uani D . . 5 1
F120 F 0.9988(8) 0.2298(5) 0.0506(5) 0.0863 0.819(16) Uani D . P 9 1
F121 F 1.039(2) 0.256(2) 0.0779(11) 0.0742 0.181(16) Uani D . P 9 2
F110 F 1.0620(16) 0.4132(10) 0.0450(16) 0.0711 0.181(16) Uani D . P 9 2
F111 F 1.0814(5) 0.3798(9) 0.0740(5) 0.0940 0.819(16) Uani D . P 9 1
F100 F 0.9789(7) 0.3586(7) -0.0112(3) 0.0743 0.819(16) Uani D . P 9 1
F101 F 0.9584(7) 0.299(3) -0.0095(7) 0.0795 0.181(16) Uani D . P 9 2
F80 F 0.6992(14) 0.5944(8) 0.0593(5) 0.0844 0.448(15) Uani D . P 8 2
F81 F 0.7648(12) 0.6250(8) 0.0614(5) 0.0799 0.552(15) Uani D . P 8 1
F90 F 0.7788(11) 0.6501(7) 0.1661(6) 0.0914 0.552(15) Uani D . P 8 1
F91 F 0.8154(7) 0.6605(5) 0.1290(10) 0.0831 0.448(15) Uani D . P 8 2
F70 F 0.6367(6) 0.5772(7) 0.1235(9) 0.0863 0.552(15) Uani D . P 8 1
F71 F 0.6659(11) 0.5978(8) 0.1629(7) 0.0814 0.448(15) Uani D . P 8 2
F40 F 0.2883(18) 0.1901(9) 0.1493(12) 0.1068 0.243(14) Uani D . P 3 2
F41 F 0.3448(9) 0.2044(10) 0.1211(5) 0.1143 0.757(14) Uani D . P 3 1
F60 F 0.4010(7) 0.314(2) 0.1182(8) 0.0936 0.243(14) Uani D . P 3 2
F61 F 0.3788(8) 0.3672(9) 0.1446(6) 0.1129 0.757(14) Uani D . P 3 1
F50 F 0.2861(18) 0.344(2) 0.1908(7) 0.0988 0.243(14) Uani D . P 3 2
F51 F 0.2519(5) 0.2766(10) 0.1925(5) 0.0946 0.757(14) Uani D . P 3 1
F10 F 0.4648(9) 0.2482(7) 0.4537(4) 0.0826 0.5000 Uani D . . 2 1
F11 F 0.4283(10) 0.2601(6) 0.4483(5) 0.0970 0.5000 Uani D . . 2 2
F30 F 0.3193(6) 0.1656(9) 0.4114(5) 0.0900 0.5000 Uani D . . 2 1
F31 F 0.3251(6) 0.1271(9) 0.4064(5) 0.0821 0.5000 Uani D . . 2 2
F20 F 0.4567(8) 0.0836(7) 0.4252(5) 0.0750 0.5000 Uani D . . 2 1
F21 F 0.4867(8) 0.1097(9) 0.4354(5) 0.0815 0.5000 Uani D . . 2 2

loop_
_atom_site_aniso_label
_atom_site_aniso_U_11
_atom_site_aniso_U_22
_atom_site_aniso_U_33
_atom_site_aniso_U_23
_atom_site_aniso_U_13
_atom_site_aniso_U_12
C4 0.047(5) 0.038(5) 0.076(7) 0.000(4) 0.013(5) 0.014(4)
C5 0.063(7) 0.084(8) 0.061(6) 0.005(6) 0.013(5) 0.039(6)
C6 0.073(8) 0.102(11) 0.074(8) 0.000(7) 0.025(7) 0.053(8)
C7 0.099(10) 0.081(9) 0.063(7) 0.004(6) 0.019(7) 0.047(8)
C8 0.072(8) 0.081(8) 0.066(7) -0.003(6) 0.009(6) 0.036(7)
C9 0.063(7) 0.055(6) 0.075(7) -0.007(5) 0.017(5) 0.022(5)
C10 0.063(6) 0.065(6) 0.071(6) 0.002(5) 0.018(5) 0.028(5)
C11 0.071(7) 0.092(8) 0.076(7) 0.015(6) 0.025(6) 0.050(6)
C12 0.065(7) 0.094(8) 0.111(9) 0.003(7) 0.027(7) 0.044(6)
C13 0.074(7) 0.076(7) 0.121(10) 0.000(7) 0.013(7) 0.040(6)
C14 0.090(9) 0.085(8) 0.139(11) 0.028(8) 0.034(8) 0.049(7)
C15 0.078(8) 0.102(9) 0.130(10) 0.042(8) 0.038(7) 0.053(7)
C16 0.038(5) 0.028(4) 0.096(8) -0.013(4) -0.001(5) -0.008(3)
C17 0.051(6) 0.055(6) 0.085(8) -0.008(5) -0.008(5) 0.014(5)
C18 0.051(5) 0.045(5) 0.053(5) -0.002(4) 0.008(4) 0.015(4)
C19 0.063(7) 0.069(7) 0.062(6) 0.005(5) 0.014(5) 0.034(6)
C20 0.062(7) 0.070(7) 0.068(7) 0.001(6) 0.020(5) 0.025(6)
C21 0.083(9) 0.097(10) 0.068(7) -0.016(7) 0.009(7) 0.056(8)
C22 0.076(8) 0.066(7) 0.073(7) -0.010(6) 0.007(6) 0.038(6)
C23 0.083(9) 0.065(7) 0.064(7) -0.005(5) 0.006(6) 0.036(6)
C24 0.068(6) 0.069(6) 0.065(6) -0.006(5) 0.003(5) 0.046(5)
C25 0.105(9) 0.094(8) 0.132(10) -0.037(8) -0.046(8) 0.073(7)
C26 0.095(9) 0.098(9) 0.134(10) -0.034(8) -0.029(8) 0.069(7)
C27 0.053(6) 0.080(7) 0.114(9) -0.002(7) 0.011(6) 0.038(6)
C28 0.085(8) 0.078(8) 0.110(9) -0.012(7) 0.002(7) 0.048(6)
C29 0.090(8) 0.070(7) 0.090(8) -0.024(6) 0.004(7) 0.047(6)
C30 0.048(5) 0.030(4) 0.070(6) -0.005(4) 0.018(4) 0.008(4)
C31 0.046(5) 0.044(5) 0.067(6) -0.001(4) 0.015(4) 0.016(4)
C32 0.054(5) 0.053(5) 0.109(6) 0.009(5) 0.032(5) 0.011(4)
C33 0.042(5) 0.061(6) 0.093(9) 0.006(6) 0.014(5) 0.006(5)
C34 0.041(4) 0.103(7) 0.101(6) -0.009(6) 0.011(4) 0.013(5)
C35 0.042(5) 0.052(5) 0.066(6) -0.012(4) 0.008(4) 0.013(4)
C36 0.061(4) 0.070(4) 0.114(5) 0.017(3) 0.032(4) 0.014(3)
C37 0.049(4) 0.127(6) 0.112(5) -0.002(4) 0.004(4) 0.016(4)
C38 0.050(5) 0.038(5) 0.056(5) -0.011(4) 0.004(4) 0.013(4)
C39 0.043(5) 0.036(4) 0.063(5) -0.008(4) 0.006(4) 0.018(4)
C40 0.065(5) 0.039(4) 0.082(5) -0.005(4) 0.008(4) 0.022(4)
C41 0.057(6) 0.040(5) 0.065(6) 0.001(4) 0.014(5) 0.008(4)
C42 0.052(4) 0.051(4) 0.082(5) -0.006(4) 0.029(4) 0.010(4)
C43 0.038(4) 0.034(4) 0.068(6) -0.010(4) 0.011(4) 0.007(3)
C44 0.083(4) 0.044(3) 0.102(5) 0.002(3) 0.009(4) 0.030(3)
C45 0.064(4) 0.064(4) 0.092(4) -0.008(4) 0.037(4) 0.008(3)
C46 0.042(5) 0.037(4) 0.070(6) -0.003(4) 0.019(4) 0.012(4)
C47 0.046(5) 0.034(4) 0.080(7) -0.009(4) 0.001(5) 0.010(4)
C48 0.054(5) 0.037(4) 0.106(5) -0.012(4) -0.003(4) 0.010(4)
C49 0.059(6) 0.035(5) 0.090(8) -0.010(5) 0.006(6) 0.007(4)
C50 0.121(8) 0.036(4) 0.093(6) 0.001(4) 0.025(6) 0.016(5)
C51 0.045(5) 0.040(5) 0.079(7) -0.005(4) 0.014(5) 0.001(4)
C52 0.073(4) 0.046(3) 0.112(4) -0.018(3) -0.012(3) 0.007(3)
C53 0.145(7) 0.048(3) 0.102(5) 0.003(4) 0.017(4) 0.014(4)
C54 0.046(5) 0.039(4) 0.063(6) -0.006(4) 0.020(4) 0.015(4)
C55 0.046(5) 0.060(6) 0.058(5) -0.006(5) 0.013(4) 0.020(4)
C56 0.051(4) 0.073(5) 0.073(5) 0.003(4) 0.011(4) 0.025(4)
C57 0.048(6) 0.075(8) 0.060(6) -0.012(5) 0.007(5) 0.010(5)
C58 0.053(4) 0.058(5) 0.076(5) -0.021(4) 0.009(4) 0.011(4)
C59 0.040(5) 0.047(5) 0.064(6) -0.006(4) 0.005(4) 0.015(4)
C60 0.054(4) 0.089(4) 0.089(4) 0.000(4) 0.010(3) 0.031(3)
C61 0.065(4) 0.072(4) 0.088(4) -0.030(3) 0.014(3) 0.009(3)
Rh1 0.0487(5) 0.0512(5) 0.0641(4) -0.0048(4) 0.0097(4) 0.0117(3)
P2 0.0446(12) 0.0445(12) 0.0585(14) -0.0052(10) 0.0088(10) 0.0169(10)
P1 0.0482(13) 0.0480(13) 0.0547(13) -0.0024(10) 0.0119(10) 0.0185(10)
B1 0.034(5) 0.054(6) 0.053(5) -0.002(5) 0.013(4) 0.016(4)
C300 0.055(5) 0.060(6) 0.070(6) -0.003(5) 0.006(5) -0.015(5)
C200 0.059(5) 0.056(5) 0.076(5) -0.007(5) 0.010(5) -0.013(5)
C101 0.061(6) 0.064(6) 0.083(6) -0.008(6) 0.008(6) -0.005(5)
C201 0.059(5) 0.060(5) 0.080(5) -0.004(5) 0.011(5) -0.012(5)
C100 0.066(6) 0.065(6) 0.080(6) -0.004(6) 0.010(6) -0.007(5)
C301 0.057(5) 0.058(5) 0.071(6) 0.004(5) 0.005(5) -0.018(5)
F220 0.061(7) 0.085(7) 0.085(6) -0.035(6) 0.016(5) -0.009(6)
F221 0.056(6) 0.072(6) 0.083(6) -0.032(5) 0.013(5) -0.008(5)
F240 0.098(8) 0.076(6) 0.110(8) -0.024(6) 0.027(7) 0.010(6)
F241 0.077(7) 0.069(6) 0.095(7) -0.024(6) 0.006(6) 0.007(5)
F230 0.067(5) 0.081(7) 0.089(7) -0.035(6) 0.017(6) 0.022(6)
F231 0.080(6) 0.089(7) 0.100(7) -0.037(7) 0.002(6) 0.029(6)
F190 0.058(6) 0.100(7) 0.109(8) 0.002(7) 0.024(6) 0.028(5)
F191 0.046(6) 0.100(8) 0.092(7) -0.008(7) 0.020(5) 0.028(6)
F210 0.053(6) 0.094(7) 0.089(6) 0.014(6) 0.006(5) 0.030(5)
F211 0.072(7) 0.100(8) 0.104(7) -0.013(7) -0.003(6) 0.030(6)
F200 0.062(6) 0.086(6) 0.097(8) 0.012(6) 0.009(6) 0.040(6)
F201 0.074(6) 0.094(6) 0.103(8) -0.010(6) -0.007(6) 0.043(6)
F180 0.160(9) 0.060(7) 0.107(7) 0.002(6) 0.025(6) 0.003(7)
F181 0.164(10) 0.049(7) 0.103(8) -0.001(7) 0.022(7) 0.006(8)
F160 0.167(9) 0.044(6) 0.109(8) 0.007(6) -0.010(7) 0.024(6)
F161 0.154(9) 0.055(7) 0.112(9) 0.006(7) 0.004(8) 0.023(8)
F170 0.148(10) 0.048(5) 0.110(7) 0.006(5) 0.023(7) 0.016(6)
F171 0.142(10) 0.049(6) 0.105(8) 0.004(7) 0.021(8) 0.009(7)
F150 0.086(7) 0.044(5) 0.124(8) -0.021(6) -0.027(6) 0.011(5)
F151 0.101(8) 0.052(5) 0.116(8) -0.018(6) -0.014(7) 0.018(6)
F140 0.077(6) 0.064(7) 0.105(7) -0.025(6) -0.005(5) 0.024(6)
F141 0.075(6) 0.053(6) 0.101(7) -0.020(5) -0.001(5) 0.025(5)
F130 0.063(6) 0.042(6) 0.114(7) -0.003(6) -0.016(6) -0.007(5)
F131 0.063(6) 0.037(6) 0.113(7) -0.009(5) -0.012(6) -0.012(5)
F120 0.090(5) 0.066(4) 0.108(6) -0.007(4) 0.050(5) 0.026(4)
F121 0.064(8) 0.068(8) 0.092(9) -0.006(8) 0.036(8) 0.011(7)
F110 0.057(8) 0.063(8) 0.097(9) 0.005(8) 0.044(8) 0.013(7)
F111 0.060(4) 0.116(6) 0.106(6) -0.023(5) 0.027(5) 0.009(4)
F100 0.082(5) 0.056(5) 0.082(4) -0.011(4) 0.038(4) -0.005(4)
F101 0.071(8) 0.072(9) 0.094(8) -0.013(8) 0.037(8) 0.004(8)
F80 0.100(8) 0.054(6) 0.106(7) 0.000(6) -0.007(7) 0.038(6)
F81 0.092(7) 0.044(5) 0.110(7) 0.017(5) 0.025(6) 0.026(5)
F90 0.113(7) 0.050(5) 0.117(8) -0.011(5) -0.008(7) 0.036(5)
F91 0.088(7) 0.041(5) 0.124(8) -0.004(6) 0.013(7) 0.022(5)
F70 0.078(6) 0.063(6) 0.126(8) 0.012(6) -0.001(6) 0.039(5)
F71 0.090(7) 0.054(6) 0.109(8) 0.005(6) 0.020(6) 0.044(6)
F40 0.060(8) 0.136(9) 0.123(10) 0.001(9) -0.001(8) 0.005(8)
F41 0.072(6) 0.160(8) 0.111(7) -0.024(6) -0.003(6) 0.023(6)
F60 0.049(8) 0.126(10) 0.109(9) -0.003(8) 0.005(7) 0.021(8)
F61 0.063(5) 0.141(8) 0.136(8) 0.025(6) -0.004(6) 0.016(6)
F50 0.055(8) 0.131(10) 0.114(9) 0.002(9) 0.005(8) 0.022(7)
F51 0.033(4) 0.133(8) 0.117(7) 0.004(6) 0.002(4) 0.008(5)
F10 0.067(7) 0.083(7) 0.104(7) 0.013(5) 0.030(6) 0.031(5)
F11 0.096(8) 0.084(7) 0.114(8) 0.006(6) 0.043(7) 0.014(7)
F30 0.056(5) 0.090(8) 0.129(8) 0.040(7) 0.033(6) 0.021(6)
F31 0.058(5) 0.067(7) 0.126(8) 0.028(6) 0.035(6) 0.018(5)
F20 0.047(6) 0.065(6) 0.112(7) 0.026(6) 0.019(6) -0.003(5)
F21 0.061(7) 0.070(7) 0.114(8) 0.010(6) 0.018(6) 0.005(5)

loop_
_atom_type_symbol
_atom_type_scat_dispersion_real
_atom_type_scat_dispersion_imag
_atom_type_scat_Cromer_Mann_a1
_atom_type_scat_Cromer_Mann_b1
_atom_type_scat_Cromer_Mann_a2
_atom_type_scat_Cromer_Mann_b2
_atom_type_scat_Cromer_Mann_a3
_atom_type_scat_Cromer_Mann_b3
_atom_type_scat_Cromer_Mann_a4
_atom_type_scat_Cromer_Mann_b4
_atom_type_scat_Cromer_Mann_c
_atom_type_scat_source
Rh 0.0927 3.6045 19.2957 0.7515 14.3501 8.2176 4.7343 25.8749 1.2892 98.6062 5.3280 'International Tables Vol C 4.2.6.8 and 6.1.1.4'
P 0.2955 0.4335 6.4345 1.9067 4.1791 27.1570 1.7800 0.5260 1.4908 68.1645 1.1149 'International Tables Vol C 4.2.6.8 and 6.1.1.4'
B 0.0090 0.0039 2.0545 23.2185 1.3326 1.0210 1.0979 60.3498 0.7068 0.1403 -0.1932 'International Tables Vol C 4.2.6.8 and 6.1.1.4'
F 0.0727 0.0534 3.5392 10.2825 2.6412 4.2944 1.5170 0.2615 1.0243 26.1476 0.2776 'International Tables Vol C 4.2.6.8 and 6.1.1.4'
C 0.0181 0.0091 2.3100 20.8439 1.0200 10.2075 1.5886 0.5687 0.8650 51.6512 0.2156 'International Tables Vol C 4.2.6.8 and 6.1.1.4'
H 0.0000 0.0000 0.4930 10.5109 0.3229 26.1257 0.1402 3.1424 0.0408 57.7998 0.0030 'International Tables Vol C 4.2.6.8 and 6.1.1.4'

loop_
_geom_angle_atom_site_label_1
_geom_angle_atom_site_label_2
_geom_angle_atom_site_label_3
_geom_angle
_geom_angle_publ_flag
C5 C4 C9 110.3(9) yes
C5 C4 P1 111.0(8) yes
C9 C4 P1 114.9(7) yes
C5 C4 H41 106.7 no
C9 C4 H41 106.4 no
P1 C4 H41 107.0 no
C4 C5 C6 109.6(10) yes
C4 C5 H51 109.6 no
C6 C5 H51 110.5 no
C4 C5 H52 109.2 no
C6 C5 H52 108.6 no
H51 C5 H52 109.3 no
C5 C6 C7 109.7(12) yes
C5 C6 H61 109.4 no
C7 C6 H61 108.1 no
C5 C6 H62 108.9 no
C7 C6 H62 111.0 no
H61 C6 H62 109.7 no
C6 C7 C8 114.3(11) yes
C6 C7 H72 107.6 no
C8 C7 H72 107.8 no
C6 C7 H71 108.7 no
C8 C7 H71 108.2 no
H72 C7 H71 110.1 no
C7 C8 C9 111.3(10) yes
C7 C8 H81 110.2 no
C9 C8 H81 110.3 no
C7 C8 H82 108.2 no
C9 C8 H82 107.0 no
H81 C8 H82 109.7 no
C8 C9 C4 112.4(10) yes
C8 C9 H92 109.3 no
C4 C9 H92 109.8 no
C8 C9 H91 107.7 no
C4 C9 H91 107.9 no
H92 C9 H91 109.6 no
C11 C10 C15 111.3(12) yes
C11 C10 P1 111.2(9) yes
C15 C10 P1 109.6(9) yes
C11 C10 H101 108.0 no
C15 C10 H101 106.2 no
P1 C10 H101 110.5 no
C10 C11 C12 109.3(11) yes
C10 C11 H112 111.1 no
C12 C11 H112 111.9 no
C10 C11 H111 106.9 no
C12 C11 H111 107.8 no
H112 C11 H111 109.6 no
C11 C12 C13 111.7(13) yes
C11 C12 H121 108.4 no
C13 C12 H121 107.4 no
C11 C12 H122 109.1 no
C13 C12 H122 110.8 no
H121 C12 H122 109.4 no
C12 C13 C14 112.2(13) yes
C12 C13 H131 109.9 no
C14 C13 H131 109.9 no
C12 C13 H132 107.4 no
C14 C13 H132 107.0 no
H131 C13 H132 110.4 no
C13 C14 C15 111.3(15) yes
C13 C14 H141 111.4 no
C15 C14 H141 111.3 no
C13 C14 H142 107.7 no
C15 C14 H142 105.1 no
H141 C14 H142 109.7 no
C14 C15 C10 110.4(13) yes
C14 C15 H152 113.1 no
C10 C15 H152 112.2 no
C14 C15 H151 105.0 no
C10 C15 H151 105.3 no
H152 C15 H151 110.2 no
C17 C16 P1 111.1(7) yes
C17 C16 H161 109.4 no
P1 C16 H161 110.1 no
C17 C16 H162 108.2 no
P1 C16 H162 108.6 no
H161 C16 H162 109.4 no
C16 C17 P2 109.9(9) yes
C16 C17 H172 107.8 no
P2 C17 H172 109.0 no
C16 C17 H171 109.8 no
P2 C17 H171 109.7 no
H172 C17 H171 110.7 no
C19 C18 C23 110.5(9) yes
C19 C18 P2 115.6(7) yes
C23 C18 P2 111.3(7) yes
C19 C18 H181 105.6 no
C23 C18 H181 106.3 no
P2 C18 H181 106.9 no
C18 C19 C20 111.5(11) yes
C18 C19 H192 107.3 no
C20 C19 H192 108.3 no
C18 C19 H191 110.6 no
C20 C19 H191 110.0 no
H192 C19 H191 108.9 no
C19 C20 C21 112.7(10) yes
C19 C20 H201 109.5 no
C21 C20 H201 109.2 no
C19 C20 H202 107.3 no
C21 C20 H202 108.0 no
H201 C20 H202 110.0 no
C20 C21 C22 110.6(10) yes
C20 C21 H211 108.4 no
C22 C21 H211 108.5 no
C20 C21 H212 110.1 no
C22 C21 H212 109.4 no
H211 C21 H212 109.7 no
C21 C22 C23 110.0(11) yes
C21 C22 H222 109.6 no
C23 C22 H222 110.0 no
C21 C22 H221 108.7 no
C23 C22 H221 108.9 no
H222 C22 H221 109.6 no
C18 C23 C22 109.0(10) yes
C18 C23 H231 108.0 no
C22 C23 H231 109.2 no
C18 C23 H232 111.1 no
C22 C23 H232 109.3 no
H231 C23 H232 110.2 no
C25 C24 C29 107.2(11) yes
C25 C24 P2 111.1(10) yes
C29 C24 P2 112.3(9) yes
C25 C24 H241 107.3 no
C29 C24 H241 108.2 no
P2 C24 H241 110.5 no
C24 C25 C26 113.6(14) yes
C24 C25 H251 106.8 no
C26 C25 H251 106.7 no
C24 C25 H252 109.3 no
C26 C25 H252 110.3 no
H251 C25 H252 110.1 no
C25 C26 C27 110.6(15) yes
C25 C26 H262 110.6 no
C27 C26 H262 109.2 no
C25 C26 H261 106.9 no
C27 C26 H261 109.3 no
H262 C26 H261 110.2 no
C26 C27 C28 109.0(12) yes
C26 C27 H271 109.5 no
C28 C27 H271 110.0 no
C26 C27 H272 108.8 no
C28 C27 H272 109.3 no
H271 C27 H272 110.2 no
C27 C28 C29 111.6(14) yes
C27 C28 H281 107.9 no
C29 C28 H281 110.0 no
C27 C28 H282 108.9 no
C29 C28 H282 108.8 no
H281 C28 H282 109.6 no
C24 C29 C28 110.4(12) yes
C24 C29 H291 110.2 no
C28 C29 H291 109.5 no
C24 C29 H292 107.9 no
C28 C29 H292 109.0 no
H291 C29 H292 109.7 no
C31 C30 C35 116.8(9) yes
C31 C30 B1 120.8(10) yes
C35 C30 B1 122.1(9) yes
C30 C31 C32 122.7(10) yes
C30 C31 H311 119.4 no
C32 C31 H311 117.9 no
C31 C32 C33 119.0(8) yes
C31 C32 C36 119.7(7) yes
C33 C32 C36 121.2(7) yes
C32 C33 C34 119.5(9) yes
C32 C33 H331 120.4 no
C34 C33 H331 120.1 no
C33 C34 C35 121.5(8) yes
C33 C34 C37 121.8(7) yes
C35 C34 C37 116.7(7) yes
C30 C35 C34 120.4(10) yes
C30 C35 H351 119.2 no
C34 C35 H351 120.4 no
C32 C36 F10 108.54(5) yes
C32 C36 F30 108.56(5) yes
F10 C36 F30 110.39(5) yes
C32 C36 F20 108.55(5) yes
F10 C36 F20 110.36(5) yes
F30 C36 F20 110.39(5) yes
C32 C36 F11 108.55(5) yes
C32 C36 F31 108.53(5) yes
F11 C36 F31 110.38(5) yes
C32 C36 F21 108.56(5) yes
F11 C36 F21 110.39(5) yes
F31 C36 F21 110.37(5) yes
C34 C37 F41 113.15(5) yes
C34 C37 F61 113.15(5) yes
F41 C37 F61 105.55(5) yes
C34 C37 F51 113.16(5) yes
F41 C37 F51 105.55(5) yes
F61 C37 F51 105.55(5) yes
C34 C37 F40 113.15(5) yes
C34 C37 F60 113.16(5) yes
F40 C37 F60 105.55(5) yes
C34 C37 F50 113.15(5) yes
F40 C37 F50 105.55(5) yes
F60 C37 F50 105.55(5) yes
C39 C38 C43 116.4(9) yes
C39 C38 B1 122.6(9) yes
C43 C38 B1 120.8(8) yes
C38 C39 C40 121.8(8) yes
C38 C39 H391 119.0 no
C40 C39 H391 119.2 no
C39 C40 C41 121.4(7) yes
C39 C40 C44 120.3(6) yes
C41 C40 C44 118.2(6) yes
C40 C41 C42 117.3(8) yes
C40 C41 H411 121.3 no
C42 C41 H411 121.4 no
C41 C42 C43 120.8(7) yes
C41 C42 C45 118.0(6) yes
C43 C42 C45 121.2(6) yes
C38 C43 C42 122.2(8) yes
C38 C43 H431 119.2 no
C42 C43 H431 118.6 no
C40 C44 F81 112.29(5) yes
C40 C44 F90 112.28(5) yes
F81 C44 F90 106.53(5) yes
C40 C44 F70 112.27(5) yes
F81 C44 F70 106.52(5) yes
F90 C44 F70 106.52(5) yes
C40 C44 F80 112.28(5) yes
C40 C44 F91 112.28(5) yes
F80 C44 F91 106.52(5) yes
C40 C44 F71 112.29(5) yes
F80 C44 F71 106.52(5) yes
F91 C44 F71 106.52(5) yes
C42 C45 F120 112.48(5) yes
C42 C45 F111 112.48(5) yes
F120 C45 F111 106.31(5) yes
C42 C45 F100 112.48(5) yes
F120 C45 F100 106.29(5) yes
F111 C45 F100 106.31(5) yes
C42 C45 F121 112.48(5) yes
C42 C45 F110 112.48(5) yes
F121 C45 F110 106.30(5) yes
C42 C45 F101 112.48(5) yes
F121 C45 F101 106.30(5) yes
F110 C45 F101 106.30(5) yes
C47 C46 C51 116.3(9) yes
C47 C46 B1 120.7(9) yes
C51 C46 B1 122.6(10) yes
C46 C47 C48 122.2(10) yes
C46 C47 H471 119.2 no
C48 C47 H471 118.7 no
C47 C48 C49 120.2(8) yes
C47 C48 C52 117.3(7) yes
C49 C48 C52 122.6(7) yes
C48 C49 C50 119.0(8) yes
C48 C49 H491 120.0 no
C50 C49 H491 121.0 no
C49 C50 C51 121.3(8) yes
C49 C50 C53 121.7(7) yes
C51 C50 C53 117.0(8) yes
C50 C51 C46 121.1(10) yes
C50 C51 H511 119.3 no
C46 C51 H511 119.7 no
C48 C52 F150 109.62(5) yes
C48 C52 F140 109.64(5) yes
F150 C52 F140 109.32(5) yes
C48 C52 F131 109.63(5) yes
F150 C52 F131 109.30(5) yes
F140 C52 F131 109.32(5) yes
C48 C52 F151 109.63(5) yes
C48 C52 F141 109.62(5) yes
F151 C52 F141 109.31(5) yes
C48 C52 F130 109.63(5) yes
F151 C52 F130 109.33(5) yes
F141 C52 F130 109.31(5) yes
C50 C53 F181 116.33(5) yes
C50 C53 F161 116.31(5) yes
F181 C53 F161 101.84(5) yes
C50 C53 F171 116.32(5) yes
F181 C53 F171 101.84(5) yes
F161 C53 F171 101.84(5) yes
C50 C53 F180 116.31(5) yes
C50 C53 F160 116.32(5) yes
F180 C53 F160 101.83(5) yes
C50 C53 F170 116.32(5) yes
F180 C53 F170 101.84(5) yes
F160 C53 F170 101.84(5) yes
C55 C54 C59 114.4(10) yes
C55 C54 B1 123.3(8) yes
C59 C54 B1 121.9(8) yes
C54 C55 C56 123.1(9) yes
C54 C55 H551 118.2 no
C56 C55 H551 118.7 no
C55 C56 C57 120.8(7) yes
C55 C56 C60 120.1(6) yes
C57 C56 C60 119.1(7) yes
C56 C57 C58 117.9(9) yes
C56 C57 H571 121.1 no
C58 C57 H571 121.0 no
C57 C58 C59 121.0(7) yes
C57 C58 C61 117.4(7) yes
C59 C58 C61 121.6(6) yes
C54 C59 C58 122.8(8) yes
C54 C59 H591 118.3 no
C58 C59 H591 118.8 no
C56 C60 F191 112.80(5) yes
C56 C60 F211 112.82(5) yes
F191 C60 F211 105.94(5) yes
C56 C60 F200 112.80(5) yes
F191 C60 F200 105.94(5) yes
F211 C60 F200 105.94(5) yes
C56 C60 F190 112.80(5) yes
C56 C60 F210 112.81(5) yes
F190 C60 F210 105.93(5) yes
C56 C60 F201 112.82(5) yes
F190 C60 F201 105.94(5) yes
F210 C60 F201 105.93(5) yes
C58 C61 F221 110.80(5) yes
C58 C61 F241 110.79(5) yes
F221 C61 F241 108.10(5) yes
C58 C61 F231 110.81(5) yes
F221 C61 F231 108.12(5) yes
F241 C61 F231 108.12(5) yes
C58 C61 F220 110.81(5) yes
C58 C61 F240 110.80(5) yes
F220 C61 F240 108.13(5) yes
C58 C61 F230 110.78(5) yes
F220 C61 F230 108.10(5) yes
F240 C61 F230 108.12(5) yes
P2 Rh1 P1 84.89(9) yes
P2 Rh1 C300 170.4(7) yes
P1 Rh1 C300 95.9(6) yes
P2 Rh1 C200 152.7(5) yes
P1 Rh1 C200 117.6(6) yes
C300 Rh1 C200 32.7(3) yes
P2 Rh1 C100 119.1(6) yes
P1 Rh1 C100 152.1(6) yes
C300 Rh1 C100 63.0(7) yes
C200 Rh1 C100 35.5(4) yes
P2 Rh1 H3001 145.9 no
P1 Rh1 H3001 99.9 no
C300 Rh1 H3001 24.5 no
C200 Rh1 H3001 50.4 no
C100 Rh1 H3001 68.9 no
P2 Rh1 H1001 97.2 no
P1 Rh1 H1001 171.4 no
C300 Rh1 H1001 83.4 no
C200 Rh1 H1001 58.2 no
C100 Rh1 H1001 22.8 no
H3001 Rh1 H1001 83.1 no
P2 Rh1 P1 84.89(9) yes
P2 Rh1 C101 155.1(6) yes
P1 Rh1 C101 118.8(6) yes
P2 Rh1 C201 119.7(5) yes
P1 Rh1 C201 150.4(5) yes
C101 Rh1 C201 35.3(4) yes
P2 Rh1 C301 95.4(5) yes
P1 Rh1 C301 175.2(6) yes
C101 Rh1 C301 61.7(7) yes
C201 Rh1 C301 32.2(3) yes
P2 Rh1 H3011 97.7 no
P1 Rh1 H3011 151.1 no
C101 Rh1 H3011 65.7 no
C201 Rh1 H3011 48.7 no
C301 Rh1 H3011 24.1 no
P2 Rh1 H1013 175.6 no
P1 Rh1 H1013 99.5 no
C101 Rh1 H1013 21.1 no
C201 Rh1 H1013 56.3 no
C301 Rh1 H1013 80.2 no
H3011 Rh1 H1013 78.2 no
C17 P2 C18 105.5(5) yes
C17 P2 C24 104.8(6) yes
C18 P2 C24 103.2(5) yes
C17 P2 Rh1 112.5(4) yes
C18 P2 Rh1 114.2(3) yes
C24 P2 Rh1 115.6(4) yes
C10 P1 C16 104.5(5) yes
C10 P1 C4 104.1(5) yes
C16 P1 C4 106.4(5) yes
C10 P1 Rh1 114.7(4) yes
C16 P1 Rh1 111.8(4) yes
C4 P1 Rh1 114.3(4) yes
C46 B1 C54 112.6(8) yes
C46 B1 C38 113.1(8) yes
C54 B1 C38 102.9(7) yes
C46 B1 C30 102.6(7) yes
C54 B1 C30 112.1(8) yes
C38 B1 C30 113.8(8) yes
Rh1 C300 C200 69.5(15) yes
Rh1 C300 H3002 117.6 no
C200 C300 H3002 123.5 no
Rh1 C300 H3001 77.0 no
C200 C300 H3001 116.1 no
H3002 C300 H3001 120.0 no
Rh1 C200 C300 77.8(15) yes
Rh1 C200 C100 78.1(15) yes
C300 C200 C100 131(3) yes
Rh1 C200 H2001 120.6 no
C300 C200 H2001 114.9 no
C100 C200 H2001 113.9 no
Rh1 C101 C201 65.5(14) yes
Rh1 C101 H1011 117.4 no
C201 C101 H1011 106.8 no
Rh1 C101 H1012 130.3 no
C201 C101 H1012 116.2 no
H1011 C101 H1012 109.5 no
Rh1 C101 H1013 39.8 no
C201 C101 H1013 105.2 no
H1011 C101 H1013 109.5 no
H1012 C101 H1013 109.5 no
Rh1 C201 C101 79.2(15) yes
Rh1 C201 C301 81.2(15) yes
C101 C201 C301 131(3) yes
Rh1 C201 H2011 117.4 no
C101 C201 H2011 120.5 no
C301 C201 H2011 108.5 no
Rh1 C100 C200 66.4(14) yes
Rh1 C100 H1003 128.2 no
C200 C100 H1003 114.3 no
Rh1 C100 H1002 121.5 no
C200 C100 H1002 101.1 no
H1003 C100 H1002 109.5 no
Rh1 C100 H1001 46.3 no
C200 C100 H1001 112.6 no
H1003 C100 H1001 109.5 no
H1002 C100 H1001 109.5 no
Rh1 C301 C201 66.7(14) yes
Rh1 C301 H3011 74.0 no
C201 C301 H3011 110.4 no
Rh1 C301 H3012 128.1 no
C201 C301 H3012 129.6 no
H3011 C301 H3012 120.0 no
C301 H3011 Rh1 81.9 no
C101 H1013 Rh1 119.1 no
C300 H3001 Rh1 78.4 no
Rh1 H1001 C100 110.9 no

loop_
_geom_bond_atom_site_label_1
_geom_bond_atom_site_label_2
_geom_bond_distance
_geom_bond_publ_flag
C4 C5 1.550(14) yes
C4 C9 1.490(17) yes
C4 P1 1.847(11) yes
C4 H41 0.984 no
C5 C6 1.553(16) yes
C5 H51 0.971 no
C5 H52 0.968 no
C6 C7 1.49(2) yes
C6 H61 0.969 no
C6 H62 0.965 no
C7 C8 1.516(17) yes
C7 H72 0.969 no
C7 H71 0.975 no
C8 C9 1.545(15) yes
C8 H81 0.973 no
C8 H82 0.971 no
C9 H92 0.967 no
C9 H91 0.972 no
C10 C11 1.527(15) yes
C10 C15 1.50(2) yes
C10 P1 1.872(12) yes
C10 H101 0.981 no
C11 C12 1.550(17) yes
C11 H112 0.972 no
C11 H111 0.973 no
C12 C13 1.46(2) yes
C12 H121 0.971 no
C12 H122 0.967 no
C13 C14 1.49(2) yes
C13 H131 0.966 no
C13 H132 0.967 no
C14 C15 1.530(19) yes
C14 H141 0.966 no
C14 H142 0.969 no
C15 H152 0.970 no
C15 H151 0.970 no
C16 C17 1.546(17) yes
C16 P1 1.854(10) yes
C16 H161 0.971 no
C16 H162 0.976 no
C17 P2 1.857(12) yes
C17 H172 0.972 no
C17 H171 0.967 no
C18 C19 1.498(16) yes
C18 C23 1.541(14) yes
C18 P2 1.856(10) yes
C18 H181 0.982 no
C19 C20 1.513(15) yes
C19 H192 0.967 no
C19 H191 0.972 no
C20 C21 1.515(16) yes
C20 H201 0.971 no
C20 H202 0.968 no
C21 C22 1.53(2) yes
C21 H211 0.972 no
C21 H212 0.970 no
C22 C23 1.554(16) yes
C22 H222 0.966 no
C22 H221 0.967 no
C23 H231 0.968 no
C23 H232 0.971 no
C24 C25 1.44(2) yes
C24 C29 1.533(15) yes
C24 P2 1.847(10) yes
C24 H241 0.984 no
C25 C26 1.562(17) yes
C25 H251 0.965 no
C25 H252 0.966 no
C26 C27 1.48(2) yes
C26 H262 0.967 no
C26 H261 0.969 no
C27 C28 1.46(2) yes
C27 H271 0.967 no
C27 H272 0.963 no
C28 C29 1.565(17) yes
C28 H281 0.969 no
C28 H282 0.967 no
C29 H291 0.970 no
C29 H292 0.972 no
C30 C31 1.382(14) yes
C30 C35 1.410(15) yes
C30 B1 1.638(13) yes
C31 C32 1.401(13) yes
C31 H311 0.932 no
C32 C33 1.400(16) yes
C32 C36 1.548(4) yes
C33 C34 1.350(16) yes
C33 H331 0.937 no
C34 C35 1.407(13) yes
C34 C37 1.479(4) yes
C35 H351 0.928 no
C36 F10 1.328(5) yes
C36 F30 1.325(5) yes
C36 F20 1.322(5) yes
C36 F11 1.324(5) yes
C36 F31 1.330(5) yes
C36 F21 1.321(5) yes
C37 F41 1.340(5) yes
C37 F61 1.339(5) yes
C37 F51 1.338(5) yes
C37 F40 1.339(5) yes
C37 F60 1.339(5) yes
C37 F50 1.338(5) yes
C38 C39 1.372(12) yes
C38 C43 1.396(12) yes
C38 B1 1.639(15) yes
C39 C40 1.380(13) yes
C39 H391 0.931 no
C40 C41 1.380(13) yes
C40 C44 1.527(4) yes
C41 C42 1.385(13) yes
C41 H411 0.934 no
C42 C43 1.369(13) yes
C42 C45 1.522(4) yes
C43 H431 0.932 no
C44 F81 1.312(5) yes
C44 F90 1.309(5) yes
C44 F70 1.315(5) yes
C44 F80 1.313(5) yes
C44 F91 1.317(5) yes
C44 F71 1.317(5) yes
C45 F120 1.332(5) yes
C45 F111 1.328(5) yes
C45 F100 1.323(5) yes
C45 F121 1.329(5) yes
C45 F110 1.329(5) yes
C45 F101 1.326(5) yes
C46 C47 1.405(15) yes
C46 C51 1.388(15) yes
C46 B1 1.649(14) yes
C47 C48 1.391(12) yes
C47 H471 0.932 no
C48 C49 1.377(15) yes
C48 C52 1.552(4) yes
C49 C50 1.363(16) yes
C49 H491 0.931 no
C50 C51 1.408(13) yes
C50 C53 1.431(4) yes
C51 H511 0.932 no
C52 F150 1.342(5) yes
C52 F140 1.339(5) yes
C52 F131 1.339(5) yes
C52 F151 1.340(5) yes
C52 F141 1.343(5) yes
C52 F130 1.336(5) yes
C53 F181 1.372(5) yes
C53 F161 1.375(5) yes
C53 F171 1.372(5) yes
C53 F180 1.377(5) yes
C53 F160 1.372(5) yes
C53 F170 1.372(5) yes
C54 C55 1.410(14) yes
C54 C59 1.402(12) yes
C54 B1 1.646(16) yes
C55 C56 1.372(15) yes
C55 H551 0.928 no
C56 C57 1.378(14) yes
C56 C60 1.489(4) yes
C57 C58 1.391(14) yes
C57 H571 0.926 no
C58 C59 1.370(13) yes
C58 C61 1.543(4) yes
C59 H591 0.930 no
C60 F191 1.325(5) yes
C60 F211 1.328(5) yes
C60 F200 1.330(5) yes
C60 F190 1.329(5) yes
C60 F210 1.330(5) yes
C60 F201 1.328(5) yes
C61 F221 1.320(5) yes
C61 F241 1.329(5) yes
C61 F231 1.324(5) yes
C61 F220 1.319(5) yes
C61 F240 1.323(5) yes
C61 F230 1.330(5) yes
Rh1 P2 2.235(3) yes
Rh1 P1 2.240(3) yes
Rh1 C300 2.24(2) yes
Rh1 C200 2.15(2) yes
Rh1 C100 2.29(3) yes
Rh1 H3001 2.230 no
Rh1 H1001 1.777 no
Rh1 P2 2.235(3) yes
Rh1 P1 2.240(3) yes
Rh1 C101 2.31(2) yes
Rh1 C201 2.14(2) yes
Rh1 C301 2.30(2) yes
Rh1 H3011 2.235 no
Rh1 H1013 1.692 no
C300 C200 1.239(9) yes
C300 H3002 0.950 no
C300 H3001 0.950 no
C200 C100 1.361(9) yes
C200 H2001 0.977 no
C101 C201 1.359(9) yes
C101 H1011 0.950 no
C101 H1012 0.950 no
C101 H1013 0.950 no
C201 C301 1.240(9) yes
C201 H2011 0.979 no
C100 H1003 0.950 no
C100 H1002 0.950 no
C100 H1001 0.950 no
C301 H3011 0.950 no
C301 H3012 0.950 no

loop_
_oxford_twin_element_scale_factors
0.837(4)
0.163(4)
